data_4323307
loop_
_publ_author_name
'F. A. Cotton'
'A. Yokochi'

_publ_section_title
;
 Synthesis, Structure, and Magnetic Properties of New Ru26+ Compounds
;
_journal_name_full 'Inorganic Chemistry'
_journal_page_first 567
_journal_page_last 570
_journal_paper_doi 10.1021/ic960637c
_journal_volume 36
_journal_year 1997
_chemical_formula_sum 'C46.5 H41 Cl10 Fe N8 Ru2'
_chemical_formula_weight 1324.37
_chemical_name_systematic
; 
 ? 
;
_space_group_IT_number 2
_symmetry_cell_setting triclinic
_symmetry_space_group_name_Hall '-P 1'
_symmetry_space_group_name_H-M 'P -1'
_atom_sites_solution_hydrogens geom
_atom_sites_solution_primary direct
_atom_sites_solution_secondary difmap
_audit_creation_method SHELXL
_cell_angle_alpha 86.34(3)
_cell_angle_beta 77.19(3)
_cell_angle_gamma 78.34(3)
_cell_formula_units_Z 2
_cell_length_a 9.660(2)
_cell_length_b 16.237(3)
_cell_length_c 17.724(4)
_cell_measurement_reflns_used 250
_cell_measurement_temperature 213(2)
_cell_measurement_theta_max 20
_cell_measurement_theta_min 10
_cell_volume 2654.3(10)
_computing_cell_refinement MADNES
_computing_data_collection MADNES
_computing_data_reduction ABSURD
_computing_molecular_graphics 'SHELXTL V5'
_computing_structure_refinement 'SHELXL-93 (Sheldrick, 1993)'
_computing_structure_solution 'SHELXS-86 (Sheldrick, 1990)'
_diffrn_ambient_temperature 213(2)
_diffrn_measurement_device 'Enraf Nonius FAST'
_diffrn_measurement_method 'Integration of 0.2\0 oscillation images'
_diffrn_radiation_monochromator graphite
_diffrn_radiation_source 'fine-focus sealed tube'
_diffrn_radiation_type MoK\a
_diffrn_radiation_wavelength 0.71073
_diffrn_reflns_av_R_equivalents 0.074
_diffrn_reflns_av_sigmaI/netI 0.072
_diffrn_reflns_limit_h_max 10
_diffrn_reflns_limit_h_min -10
_diffrn_reflns_limit_k_max 17
_diffrn_reflns_limit_k_min -17
_diffrn_reflns_limit_l_max 19
_diffrn_reflns_limit_l_min 0
_diffrn_reflns_number 12449
_diffrn_reflns_theta_max 22.50
_diffrn_reflns_theta_min 2.20
_diffrn_standards_interval_count None
_diffrn_standards_number None
_exptl_absorpt_coefficient_mu 1.376
_exptl_absorpt_correction_T_max 0.92(2)
_exptl_absorpt_correction_T_min 0.79(1)
_exptl_absorpt_correction_type 'empirical \DF~obs~, SORTAV (Blessing, 1995)'
_exptl_crystal_colour Red
_exptl_crystal_density_diffrn 1.651
_exptl_crystal_density_meas ?
_exptl_crystal_description 'Very thin needle'
_exptl_crystal_F_000 1315
_exptl_crystal_size_max .1
_exptl_crystal_size_mid .02
_exptl_crystal_size_min .02
_refine_diff_density_max 0.914
_refine_diff_density_min -0.954
_refine_diff_density_rms 0.133
_refine_ls_extinction_method none
_refine_ls_goodness_of_fit_all 1.073
_refine_ls_goodness_of_fit_obs 1.139
_refine_ls_hydrogen_treatment noref
_refine_ls_matrix_type full
_refine_ls_number_parameters 642
_refine_ls_number_reflns 6270
_refine_ls_number_restraints 6
_refine_ls_restrained_S_all 1.097
_refine_ls_restrained_S_obs 1.145
_refine_ls_R_factor_all 0.1027
_refine_ls_R_factor_obs 0.0734
_refine_ls_shift/esd_max 0.000
_refine_ls_shift/esd_mean 0.000
_refine_ls_structure_factor_coef Fsqd
_refine_ls_weighting_details 'w=1/[\s^2^(Fo^2^)+(0.0551P)^2^+29.3013P] where P=(Fo^2^+2Fc^2^)/3'
_refine_ls_weighting_scheme calc
_refine_ls_wR_factor_all 0.1789
_refine_ls_wR_factor_obs 0.1606
_reflns_number_observed 4789
_reflns_number_total 6274
_reflns_observed_criterion >2sigma(I)
_cod_data_source_file ic960637c.cif
_cod_data_source_block '[Ru2(ap)4Cl][FeCl4].2.5CH2Cl2'
_cod_depositor_comments
;
The following automatic conversions were performed:

'_refine_ls_hydrogen_treatment' value 'Noref' changed to 'noref'
according to the built-in table from CIF Core dictionary named
'cif_core.dic' version 2.4.1 from 2010-06-29.

Automatic conversion script
Id: cif_fix_values 1715 2011-07-08 13:25:40Z adriana 

The following automatic conversions were performed:

'_exptl_crystal_density_meas' value 'Not measured' was changed to '?'
- the value is perceived as not measured.

Automatic conversion script
Id: cif_fix_values 3008 2015-01-20 13:52:24Z robertas 

The following automatic conversions were performed:

'_refine_ls_weighting_scheme' value 'calc
w=1/[\s^2^(Fo^2^)+(0.0551P)^2^+29.3013P] where P=(Fo^2^+2Fc^2^)/3'
was changed to 'calc'. New tag '_refine_ls_weighting_details' was
created. The value of the new tag was set to
'w=1/[\s^2^(Fo^2^)+(0.0551P)^2^+29.3013P] where P=(Fo^2^+2Fc^2^)/3'.

Automatic conversion script
Id: cif_fix_values 3143 2015-03-26 13:38:13Z robertas 
;
_cod_original_cell_volume 2654.4(9)
_cod_original_formula_sum 'C46.50 H41 Cl10 Fe N8 Ru2'
_cod_database_code 4323307

loop_
_symmetry_equiv_pos_as_xyz
'x, y, z'
'-x, -y, -z'

loop_
_atom_site_aniso_label
_atom_site_aniso_U_11
_atom_site_aniso_U_22
_atom_site_aniso_U_33
_atom_site_aniso_U_23
_atom_site_aniso_U_13
_atom_site_aniso_U_12
Ru1 0.0156(4) 0.0240(4) 0.0173(4) -0.0017(3) -0.0040(3) -0.0057(3)
Ru2 0.0154(4) 0.0210(4) 0.0157(4) -0.0014(3) -0.0034(3) -0.0045(3)
Cl 0.0190(11) 0.0373(14) 0.0344(14) -0.0021(11) -0.0070(10) -0.0088(10)
N11 0.027(4) 0.022(4) 0.019(4) 0.000(3) -0.008(3) -0.010(3)
N21 0.018(4) 0.031(4) 0.018(4) -0.006(3) -0.007(3) -0.009(3)
C11 0.024(5) 0.037(6) 0.017(5) -0.005(4) -0.005(4) -0.006(5)
C12 0.038(6) 0.046(7) 0.039(7) -0.020(5) -0.005(5) -0.004(5)
C13 0.058(8) 0.031(6) 0.053(8) -0.022(5) -0.004(6) -0.014(6)
C14 0.054(8) 0.042(7) 0.057(8) -0.016(6) 0.000(6) -0.032(6)
C15 0.045(6) 0.032(6) 0.041(7) -0.001(5) -0.024(5) -0.007(5)
C16 0.020(5) 0.031(6) 0.029(6) -0.010(4) 0.000(4) 0.001(4)
C17 0.024(6) 0.034(6) 0.039(6) 0.002(5) -0.005(5) -0.002(5)
C18 0.028(6) 0.056(8) 0.045(7) -0.009(6) -0.010(5) -0.008(5)
C19 0.032(6) 0.058(8) 0.050(8) -0.010(6) 0.003(5) -0.018(6)
C1A 0.036(6) 0.047(7) 0.027(6) 0.004(5) 0.002(5) -0.008(5)
C1B 0.034(6) 0.052(7) 0.025(6) -0.004(5) -0.004(5) -0.007(5)
N12 0.028(4) 0.030(5) 0.018(4) -0.005(3) -0.009(3) -0.011(4)
N22 0.021(4) 0.025(4) 0.027(4) 0.002(3) -0.009(3) -0.008(3)
C21 0.028(5) 0.026(5) 0.020(5) 0.000(4) -0.008(4) -0.010(4)
C22 0.037(6) 0.043(7) 0.039(7) 0.012(5) -0.012(5) -0.011(5)
C23 0.057(8) 0.050(7) 0.024(6) 0.019(5) -0.003(5) -0.017(6)
C24 0.029(6) 0.061(8) 0.037(7) -0.001(6) -0.001(5) -0.015(6)
C25 0.034(6) 0.056(7) 0.009(5) 0.003(5) -0.004(4) -0.016(5)
C26 0.024(5) 0.031(6) 0.018(5) 0.007(4) -0.006(4) -0.005(4)
C27 0.037(6) 0.023(6) 0.046(7) 0.001(5) -0.017(5) -0.009(5)
C28 0.024(6) 0.057(8) 0.073(9) 0.009(7) -0.021(6) -0.011(6)
C29 0.037(7) 0.042(8) 0.066(9) 0.003(6) -0.007(6) 0.013(6)
C2A 0.049(8) 0.018(6) 0.121(13) -0.027(7) -0.025(8) 0.008(6)
C2B 0.046(7) 0.031(7) 0.070(9) -0.005(6) -0.032(6) 0.004(5)
N13 0.013(4) 0.025(4) 0.013(4) 0.000(3) 0.004(3) -0.002(3)
N23 0.015(4) 0.031(4) 0.020(4) -0.006(3) -0.001(3) -0.009(3)
C31 0.015(5) 0.025(5) 0.018(5) 0.000(4) -0.005(4) -0.003(4)
C32 0.032(6) 0.023(5) 0.027(6) -0.005(4) 0.003(4) -0.003(5)
C33 0.040(6) 0.016(5) 0.044(7) -0.007(4) 0.006(5) -0.005(5)
C34 0.026(5) 0.033(6) 0.037(6) 0.001(5) 0.006(5) -0.008(5)
C35 0.026(5) 0.030(6) 0.037(6) -0.002(5) -0.003(4) -0.008(5)
C36 0.024(5) 0.015(5) 0.031(6) -0.005(4) -0.008(4) -0.009(4)
C37 0.033(6) 0.044(6) 0.019(5) 0.000(4) -0.004(4) -0.014(5)
C38 0.028(6) 0.076(9) 0.033(6) -0.001(6) -0.012(5) -0.026(6)
C39 0.037(6) 0.045(7) 0.033(6) -0.003(5) -0.019(5) -0.004(5)
C3A 0.074(9) 0.041(7) 0.013(5) 0.003(5) -0.006(5) -0.015(6)
C3B 0.029(5) 0.043(6) 0.022(6) -0.003(5) -0.013(4) -0.009(5)
N14 0.017(4) 0.032(5) 0.018(4) 0.002(3) -0.011(3) -0.005(3)
N24 0.018(4) 0.020(4) 0.020(4) 0.002(3) -0.002(3) -0.003(3)
C41 0.024(5) 0.016(5) 0.023(5) -0.003(4) 0.000(4) -0.002(4)
C42 0.031(6) 0.041(6) 0.025(6) 0.010(5) -0.005(5) -0.004(5)
C43 0.050(7) 0.039(6) 0.023(6) 0.010(5) -0.012(5) 0.000(5)
C44 0.047(7) 0.042(7) 0.038(7) 0.005(5) -0.025(5) -0.006(6)
C45 0.022(5) 0.032(6) 0.031(6) -0.009(5) -0.009(4) 0.000(4)
C46 0.024(5) 0.039(6) 0.017(5) 0.008(4) -0.005(4) -0.007(5)
C47 0.021(5) 0.026(5) 0.025(5) -0.002(4) -0.002(4) -0.001(4)
C48 0.013(5) 0.045(7) 0.040(6) 0.012(5) -0.008(4) -0.013(5)
C49 0.042(7) 0.034(7) 0.068(8) 0.006(6) -0.023(6) -0.018(6)
C4A 0.039(7) 0.027(6) 0.102(11) -0.003(6) -0.012(7) -0.011(6)
C4B 0.021(5) 0.032(6) 0.070(8) -0.003(6) -0.007(5) -0.009(5)
Fe1 0.0324(8) 0.0337(9) 0.0308(9) -0.0010(7) -0.0008(6) -0.0044(7)
Cl1 0.058(2) 0.063(2) 0.054(2) -0.002(2) -0.023(2) -0.012(2)
Cl2 0.043(2) 0.054(2) 0.057(2) -0.0064(15) 0.0149(14) -0.0037(14)
Cl3 0.094(3) 0.039(2) 0.053(2) 0.0104(15) -0.001(2) -0.016(2)
Cl4 0.045(2) 0.044(2) 0.036(2) -0.0077(12) 0.0011(12) -0.0116(13)
Cl91 0.079(3) 0.256(8) 0.111(4) -0.046(5) -0.027(3) -0.012(4)
Cl92 0.133(12) 0.085(8) 0.135(13) 0.005(6) 0.033(8) 0.010(7)
Cl93 0.199(32) 0.145(24) 0.267(33) -0.107(22) -0.099(24) 0.047(22)
C9 0.143(20) 0.117(18) 0.140(20) -0.038(16) -0.048(16) 0.003(16)
Cl81 0.178(6) 0.118(5) 0.148(6) 0.032(4) -0.077(5) -0.019(4)
Cl82 0.076(14) 0.089(9) 0.137(21) 0.005(9) -0.049(16) -0.017(8)
Cl83 0.108(14) 0.127(8) 0.108(11) 0.025(7) -0.071(11) -0.047(8)
Cl71 0.109(13) 0.080(8) 0.164(18) -0.036(9) -0.036(11) 0.042(8)
Cl72 0.077(8) 0.220(21) 0.109(12) -0.040(11) -0.017(7) -0.043(10)
C7 0.075(23) 0.075(23) 0.137(32) -0.049(22) -0.047(22) 0.006(19)

loop_
_atom_site_label
_atom_site_type_symbol
_atom_site_fract_x
_atom_site_fract_y
_atom_site_fract_z
_atom_site_U_iso_or_equiv
_atom_site_thermal_displace_type
_atom_site_occupancy
_atom_site_calc_flag
_atom_site_refinement_flags
_atom_site_disorder_group
Ru1 Ru 0.31954(7) 0.69242(5) -0.26401(4) 0.0186(2) Uani 1 d . .
Ru2 Ru 0.08176(7) 0.69148(4) -0.26429(4) 0.0172(2) Uani 1 d . .
Cl Cl 0.5697(2) 0.6930(2) -0.26389(14) 0.0295(6) Uani 1 d . .
N11 N 0.2454(8) 0.8026(5) -0.2011(4) 0.021(2) Uani 1 d . .
N21 N 0.0211(7) 0.7660(5) -0.1716(4) 0.021(2) Uani 1 d . .
C11 C 0.1066(10) 0.8176(6) -0.1592(5) 0.026(2) Uani 1 d . .
C12 C 0.0589(12) 0.8862(7) -0.1097(6) 0.041(3) Uani 1 d . .
H12 H -0.0348(12) 0.8946(7) -0.0783(6) 0.041(5) Uiso 1 calc R .
C13 C 0.1502(13) 0.9425(7) -0.1065(7) 0.047(3) Uani 1 d . .
H13 H 0.1185(13) 0.9892(7) -0.0740(7) 0.041(5) Uiso 1 calc R .
C14 C 0.2876(13) 0.9274(7) -0.1525(7) 0.049(3) Uani 1 d . .
H14 H 0.3495(13) 0.9654(7) -0.1526(7) 0.041(5) Uiso 1 calc R .
C15 C 0.3353(12) 0.8579(6) -0.1980(6) 0.037(3) Uani 1 d . .
H15 H 0.4305(12) 0.8476(6) -0.2275(6) 0.041(5) Uiso 1 calc R .
C16 C -0.1087(10) 0.7595(6) -0.1166(5) 0.028(2) Uani 1 d . .
C17 C -0.2424(10) 0.7767(6) -0.1354(6) 0.033(2) Uani 1 d . .
H17 H -0.2497(10) 0.7977(6) -0.1853(6) 0.041(5) Uiso 1 calc R .
C18 C -0.3647(11) 0.7644(7) -0.0840(6) 0.042(3) Uani 1 d . .
H18 H -0.4543(11) 0.7756(7) -0.0989(6) 0.041(5) Uiso 1 calc R .
C19 C -0.3560(12) 0.7351(8) -0.0090(7) 0.047(3) Uani 1 d . .
H19 H -0.4395(12) 0.7270(8) 0.0273(7) 0.041(5) Uiso 1 calc R .
C1A C -0.2226(11) 0.7181(7) 0.0109(6) 0.039(3) Uani 1 d . .
H1A H -0.2157(11) 0.6973(7) 0.0610(6) 0.041(5) Uiso 1 calc R .
C1B C -0.0984(11) 0.7311(7) -0.0414(6) 0.037(3) Uani 1 d . .
H1B H -0.0088(11) 0.7210(7) -0.0266(6) 0.041(5) Uiso 1 calc R .
N12 N 0.3263(8) 0.7628(5) -0.3678(4) 0.023(2) Uani 1 d . .
N22 N 0.0777(8) 0.7926(5) -0.3351(4) 0.024(2) Uani 1 d . .
C21 C 0.2001(10) 0.8075(6) -0.3836(5) 0.023(2) Uani 1 d . .
C22 C 0.2037(12) 0.8599(7) -0.4494(6) 0.039(3) Uani 1 d . .
H22 H 0.1164(12) 0.8913(7) -0.4594(6) 0.041(5) Uiso 1 calc R .
C23 C 0.3293(13) 0.8664(7) -0.4990(6) 0.044(3) Uani 1 d . .
H23 H 0.3314(13) 0.9022(7) -0.5429(6) 0.041(5) Uiso 1 calc R .
C24 C 0.4561(11) 0.8178(8) -0.4823(6) 0.042(3) Uani 1 d . .
H24 H 0.5457(11) 0.8192(8) -0.5161(6) 0.041(5) Uiso 1 calc R .
C25 C 0.4501(11) 0.7692(7) -0.4185(5) 0.032(2) Uani 1 d . .
H25 H 0.5373(11) 0.7377(7) -0.4083(5) 0.041(5) Uiso 1 calc R .
C26 C -0.0564(10) 0.8531(6) -0.3316(5) 0.025(2) Uani 1 d . .
C27 C -0.1732(11) 0.8327(6) -0.3523(6) 0.034(2) Uani 1 d . .
H27 H -0.1661(11) 0.7795(6) -0.3726(6) 0.041(5) Uiso 1 calc R .
C28 C -0.3005(12) 0.8901(8) -0.3434(8) 0.050(3) Uani 1 d . .
H28 H -0.3803(12) 0.8756(8) -0.3578(8) 0.041(5) Uiso 1 calc R .
C29 C -0.3145(13) 0.9673(8) -0.3142(7) 0.052(3) Uani 1 d . .
H29 H -0.4017(13) 1.0067(8) -0.3099(7) 0.041(5) Uiso 1 calc R .
C2A C -0.1998(13) 0.9867(7) -0.2912(9) 0.063(4) Uani 1 d . .
H2A H -0.2103(13) 1.0388(7) -0.2681(9) 0.041(5) Uiso 1 calc R .
C2B C -0.0698(13) 0.9323(7) -0.3008(7) 0.047(3) Uani 1 d . .
H2B H 0.0097(13) 0.9478(7) -0.2870(7) 0.041(5) Uiso 1 calc R .
N13 N 0.3745(7) 0.5817(4) -0.3269(4) 0.018(2) Uani 1 d . .
N23 N 0.1487(7) 0.6173(5) -0.3564(4) 0.021(2) Uani 1 d . .
C31 C 0.2813(9) 0.5657(6) -0.3687(5) 0.019(2) Uani 1 d . .
C32 C 0.3198(10) 0.4956(6) -0.4178(6) 0.029(2) Uani 1 d . .
H32 H 0.2561(10) 0.4860(6) -0.4479(6) 0.041(5) Uiso 1 calc R .
C33 C 0.4489(11) 0.4422(6) -0.4213(6) 0.035(3) Uani 1 d . .
H33 H 0.4756(11) 0.3956(6) -0.4539(6) 0.041(5) Uiso 1 calc R .
C34 C 0.5409(11) 0.4578(6) -0.3759(6) 0.034(2) Uani 1 d . .
H34 H 0.6294(11) 0.4207(6) -0.3764(6) 0.041(5) Uiso 1 calc R .
C35 C 0.5030(10) 0.5267(6) -0.3307(6) 0.031(2) Uani 1 d . .
H35 H 0.5672(10) 0.5369(6) -0.3011(6) 0.041(5) Uiso 1 calc R .
C36 C 0.0614(9) 0.6211(5) -0.4135(5) 0.022(2) Uani 1 d . .
C37 C -0.0737(10) 0.5998(7) -0.3931(6) 0.031(2) Uani 1 d . .
H37 H -0.1055(10) 0.5777(7) -0.3434(6) 0.041(5) Uiso 1 calc R .
C38 C -0.1624(11) 0.6114(8) -0.4467(6) 0.043(3) Uani 1 d . .
H38 H -0.2549(11) 0.5977(8) -0.4330(6) 0.041(5) Uiso 1 calc R .
C39 C -0.1147(11) 0.6426(7) -0.5191(6) 0.037(3) Uani 1 d . .
H39 H -0.1744(11) 0.6500(7) -0.5553(6) 0.041(5) Uiso 1 calc R .
C3A C 0.0223(13) 0.6637(7) -0.5399(6) 0.043(3) Uani 1 d . .
H3A H 0.0542(13) 0.6858(7) -0.5896(6) 0.041(5) Uiso 1 calc R .
C3B C 0.1099(11) 0.6520(6) -0.4873(5) 0.030(2) Uani 1 d . .
H3B H 0.2029(11) 0.6649(6) -0.5013(5) 0.041(5) Uiso 1 calc R .
N14 N 0.2896(7) 0.6222(5) -0.1614(4) 0.021(2) Uani 1 d . .
N24 N 0.0886(7) 0.5895(4) -0.1937(4) 0.020(2) Uani 1 d . .
C41 C 0.1825(9) 0.5746(5) -0.1458(5) 0.022(2) Uani 1 d . .
C42 C 0.1696(11) 0.5222(7) -0.0803(6) 0.033(2) Uani 1 d . .
H42 H 0.0993(11) 0.4882(7) -0.0715(6) 0.041(5) Uiso 1 calc R .
C43 C 0.2555(12) 0.5190(7) -0.0288(6) 0.038(3) Uani 1 d . .
H43 H 0.2457(12) 0.4832(7) 0.0151(6) 0.041(5) Uiso 1 calc R .
C44 C 0.3595(12) 0.5705(7) -0.0426(6) 0.040(3) Uani 1 d . .
H44 H 0.4175(12) 0.5719(7) -0.0067(6) 0.041(5) Uiso 1 calc R .
C45 C 0.3751(10) 0.6184(6) -0.1089(6) 0.028(2) Uani 1 d . .
H45 H 0.4484(10) 0.6504(6) -0.1189(6) 0.041(5) Uiso 1 calc R .
C46 C 0.0018(10) 0.5283(6) -0.1964(5) 0.027(2) Uani 1 d . .
C47 C -0.1472(9) 0.5532(6) -0.1811(5) 0.025(2) Uani 1 d . .
H47 H -0.1912(9) 0.6081(6) -0.1648(5) 0.041(5) Uiso 1 calc R .
C48 C -0.2304(10) 0.4959(7) -0.1901(6) 0.032(2) Uani 1 d . .
H48 H -0.3318(10) 0.5117(7) -0.1793(6) 0.041(5) Uiso 1 calc R .
C49 C -0.1662(12) 0.4165(7) -0.2146(7) 0.045(3) Uani 1 d . .
H49 H -0.2242(12) 0.3779(7) -0.2194(7) 0.041(5) Uiso 1 calc R .
C4A C -0.0186(13) 0.3923(7) -0.2325(8) 0.056(4) Uani 1 d . .
H4A H 0.0244(13) 0.3382(7) -0.2513(8) 0.041(5) Uiso 1 calc R .
C4B C 0.0664(11) 0.4478(7) -0.2225(7) 0.041(3) Uani 1 d . .
H4B H 0.1677(11) 0.4313(7) -0.2333(7) 0.041(5) Uiso 1 calc R .
Fe1 Fe 0.5074(2) 0.75043(9) 0.25196(8) 0.0335(4) Uani 1 d . .
Cl1 Cl 0.6662(3) 0.7330(2) 0.3258(2) 0.0566(8) Uani 1 d . .
Cl2 Cl 0.2866(3) 0.7707(2) 0.3239(2) 0.0562(8) Uani 1 d . .
Cl3 Cl 0.5337(4) 0.8603(2) 0.1770(2) 0.0643(10) Uani 1 d . .
Cl4 Cl 0.5395(3) 0.6379(2) 0.1826(2) 0.0423(7) Uani 1 d . .
Cl91 Cl 0.2351(6) 0.7671(5) 0.0447(4) 0.149(3) Uani 1 d . .
Cl92 Cl -0.0270(21) 0.8346(10) 0.1489(12) 0.132(9) Uani 0.63(5) d P 1
Cl93 Cl 0.0457(61) 0.8673(30) 0.1600(24) 0.203(17) Uani 0.37(5) d P 2
C9 C 0.1809(28) 0.8172(15) 0.1282(15) 0.133(8) Uani 1 d . .
Cl81 Cl 0.1502(8) 0.1054(4) 0.5406(4) 0.144(2) Uani 1 d D .
C82 C 0.1720(48) 0.0988(28) 0.6412(18) 0.086(16) Uiso 0.37(4) d PD 1
Cl82 Cl 0.3468(34) 0.0207(10) 0.6254(24) 0.096(9) Uani 0.37(4) d PD 1
C83 C 0.1065(31) 0.1209(16) 0.6437(10) 0.068(8) Uiso 0.63(4) d PD 2
Cl83 Cl 0.2617(28) 0.0334(9) 0.6712(12) 0.105(7) Uani 0.63(4) d PD 2
Cl71 Cl 0.3571(23) 0.0226(11) 0.0451(14) 0.123(7) Uani 0.50 d P .
Cl72 Cl 0.6583(22) -0.0108(16) -0.0202(13) 0.132(8) Uani 0.50 d P .
C7 C 0.4970(42) -0.0411(21) -0.0106(24) 0.093(12) Uani 0.50 d P .

loop_
_atom_type_symbol
_atom_type_description
_atom_type_scat_dispersion_real
_atom_type_scat_dispersion_imag
_atom_type_scat_source
C C 0.0033 0.0016 'International Tables Vol C Tables 4.2.6.8 and 6.1.1.4'
H H 0.0000 0.0000 'International Tables Vol C Tables 4.2.6.8 and 6.1.1.4'
N N 0.0061 0.0033 'International Tables Vol C Tables 4.2.6.8 and 6.1.1.4'
Cl Cl 0.1484 0.1585 'International Tables Vol C Tables 4.2.6.8 and 6.1.1.4'
Ru Ru -1.2594 0.8363 'International Tables Vol C Tables 4.2.6.8 and 6.1.1.4'
Fe Fe 0.3463 0.8444 'International Tables Vol C Tables 4.2.6.8 and 6.1.1.4'

loop_
_geom_angle_atom_site_label_1
_geom_angle_atom_site_label_2
_geom_angle_atom_site_label_3
_geom_angle
_geom_angle_site_symmetry_1
_geom_angle_site_symmetry_3
_geom_angle_publ_flag
N14 Ru1 N11 89.7(3) . . y
N14 Ru1 N13 89.9(3) . . y
N11 Ru1 N13 174.9(3) . . y
N14 Ru1 N12 173.8(3) . . y
N11 Ru1 N12 90.2(3) . . y
N13 Ru1 N12 89.6(3) . . y
N14 Ru1 Ru2 86.7(2) . . y
N11 Ru1 Ru2 87.4(2) . . y
N13 Ru1 Ru2 87.4(2) . . y
N12 Ru1 Ru2 87.1(2) . . y
N14 Ru1 Cl 93.3(2) . . y
N11 Ru1 Cl 92.7(2) . . y
N13 Ru1 Cl 92.4(2) . . y
N12 Ru1 Cl 93.0(2) . . y
Ru2 Ru1 Cl 179.84(6) . . y
N23 Ru2 N22 89.6(3) . . y
N23 Ru2 N24 90.1(3) . . y
N22 Ru2 N24 179.2(3) . . y
N23 Ru2 N21 178.2(3) . . y
N22 Ru2 N21 90.5(3) . . y
N24 Ru2 N21 89.8(3) . . y
N23 Ru2 Ru1 89.1(2) . . y
N22 Ru2 Ru1 89.4(2) . . y
N24 Ru2 Ru1 90.0(2) . . y
N21 Ru2 Ru1 89.0(2) . . y
C11 N11 C15 119.8(8) . . ?
C11 N11 Ru1 118.6(6) . . ?
C15 N11 Ru1 121.6(6) . . ?
C11 N21 C16 120.4(8) . . ?
C11 N21 Ru2 120.4(6) . . ?
C16 N21 Ru2 119.1(6) . . ?
N21 C11 N11 116.2(8) . . ?
N21 C11 C12 124.0(9) . . ?
N11 C11 C12 119.7(9) . . ?
C11 C12 C13 120.4(10) . . ?
C14 C13 C12 118.1(10) . . ?
C15 C14 C13 120.9(10) . . ?
C14 C15 N11 121.0(10) . . ?
C17 C16 C1B 118.9(9) . . ?
C17 C16 N21 122.5(9) . . ?
C1B C16 N21 118.5(8) . . ?
C18 C17 C16 122.2(10) . . ?
C17 C18 C19 119.6(10) . . ?
C1A C19 C18 118.9(10) . . ?
C19 C1A C1B 121.4(10) . . ?
C1A C1B C16 119.0(10) . . ?
C25 N12 C21 117.8(8) . . ?
C25 N12 Ru1 123.3(6) . . ?
C21 N12 Ru1 118.8(6) . . ?
C21 N22 C26 119.5(7) . . ?
C21 N22 Ru2 120.8(6) . . ?
C26 N22 Ru2 119.6(6) . . ?
N22 C21 N12 115.6(8) . . ?
N22 C21 C22 124.7(9) . . ?
N12 C21 C22 119.6(8) . . ?
C23 C22 C21 121.7(10) . . ?
C22 C23 C24 117.2(10) . . ?
C25 C24 C23 120.0(10) . . ?
C24 C25 N12 123.7(10) . . ?
C27 C26 C2B 119.2(9) . . ?
C27 C26 N22 121.7(9) . . ?
C2B C26 N22 118.9(9) . . ?
C26 C27 C28 119.7(10) . . ?
C29 C28 C27 121.7(11) . . ?
C28 C29 C2A 118.7(10) . . ?
C29 C2A C2B 121.6(11) . . ?
C2A C2B C26 119.1(11) . . ?
C31 N13 C35 118.5(8) . . ?
C31 N13 Ru1 118.5(5) . . ?
C35 N13 Ru1 122.9(6) . . ?
C31 N23 C36 118.7(7) . . ?
C31 N23 Ru2 120.5(6) . . ?
C36 N23 Ru2 120.7(6) . . ?
N13 C31 N23 116.0(8) . . ?
N13 C31 C32 120.5(8) . . ?
N23 C31 C32 123.4(8) . . ?
C33 C32 C31 120.0(10) . . ?
C32 C33 C34 118.8(9) . . ?
C35 C34 C33 120.1(10) . . ?
C34 C35 N13 122.1(10) . . ?
C37 C36 C3B 120.3(8) . . ?
C37 C36 N23 120.2(8) . . ?
C3B C36 N23 119.3(8) . . ?
C36 C37 C38 119.6(9) . . ?
C39 C38 C37 119.9(10) . . ?
C38 C39 C3A 120.5(9) . . ?
C3B C3A C39 119.6(10) . . ?
C3A C3B C36 120.0(9) . . ?
C45 N14 C41 117.5(8) . . ?
C45 N14 Ru1 122.8(6) . . ?
C41 N14 Ru1 119.7(6) . . ?
C41 N24 C46 118.4(7) . . ?
C41 N24 Ru2 120.3(6) . . ?
C46 N24 Ru2 121.1(6) . . ?
N24 C41 N14 115.0(8) . . ?
N24 C41 C42 124.8(8) . . ?
N14 C41 C42 119.9(8) . . ?
C43 C42 C41 121.8(10) . . ?
C42 C43 C44 118.4(10) . . ?
C45 C44 C43 119.0(9) . . ?
C44 C45 N14 123.3(9) . . ?
C47 C46 C4B 120.3(9) . . ?
C47 C46 N24 119.0(9) . . ?
C4B C46 N24 120.3(8) . . ?
C46 C47 C48 118.9(9) . . ?
C49 C48 C47 120.5(9) . . ?
C48 C49 C4A 121.0(10) . . ?
C49 C4A C4B 119.5(11) . . ?
C4A C4B C46 119.8(10) . . ?
Cl3 Fe1 Cl1 108.5(2) . . ?
Cl3 Fe1 Cl4 110.46(13) . . ?
Cl1 Fe1 Cl4 110.11(13) . . ?
Cl3 Fe1 Cl2 109.30(15) . . ?
Cl1 Fe1 Cl2 110.03(14) . . ?
Cl4 Fe1 Cl2 108.39(13) . . ?
Cl93 C9 Cl91 129.4(21) . . ?
Cl91 C9 Cl92 104.6(15) . . ?
Cl81 C82 Cl82 96.9(16) . . ?
Cl81 C83 Cl83 98.1(12) . . ?
Cl72 Cl71 C7 102.6(53) 2_655 2_655 ?
Cl72 Cl71 C7 67.7(36) 2_655 . ?
C7 Cl71 C7 52.9(23) 2_655 . ?
Cl71 Cl72 C7 93.2(39) 2_655 2_655 ?
Cl71 Cl72 C7 58.9(46) 2_655 . ?
C7 Cl72 C7 51.7(20) 2_655 . ?
C7 C7 Cl71 70.7(32) 2_655 2_655 ?
C7 C7 Cl72 69.0(27) 2_655 2_655 ?
Cl71 C7 Cl72 136.7(28) 2_655 2_655 ?
C7 C7 Cl71 56.4(26) 2_655 . ?
Cl71 C7 Cl71 127.1(23) 2_655 . ?
Cl72 C7 Cl71 19.1(12) 2_655 . ?
C7 C7 Cl72 59.3(27) 2_655 . ?
Cl71 C7 Cl72 18.5(13) 2_655 . ?
Cl72 C7 Cl72 128.3(20) 2_655 . ?
Cl71 C7 Cl72 113.9(21) . . ?

loop_
_geom_bond_atom_site_label_1
_geom_bond_atom_site_label_2
_geom_bond_distance
_geom_bond_site_symmetry_2
_geom_bond_publ_flag
Ru1 N14 2.079(7) . y
Ru1 N11 2.083(7) . y
Ru1 N13 2.089(7) . y
Ru1 N12 2.098(7) . y
Ru1 Ru2 2.3012(11) . y
Ru1 Cl 2.419(2) . y
Ru2 N23 2.000(7) . y
Ru2 N22 2.002(7) . y
Ru2 N24 2.010(7) . y
Ru2 N21 2.012(7) . y
N11 C11 1.363(12) . ?
N11 C15 1.379(13) . ?
N21 C11 1.348(12) . ?
N21 C16 1.425(12) . ?
C11 C12 1.400(14) . ?
C12 C13 1.40(2) . ?
C13 C14 1.38(2) . ?
C14 C15 1.37(2) . ?
C16 C17 1.375(14) . ?
C16 C1B 1.400(14) . ?
C17 C18 1.365(15) . ?
C18 C19 1.40(2) . ?
C19 C1A 1.38(2) . ?
C1A C1B 1.389(14) . ?
N12 C25 1.345(12) . ?
N12 C21 1.364(12) . ?
N22 C21 1.354(12) . ?
N22 C26 1.451(12) . ?
C21 C22 1.397(14) . ?
C22 C23 1.351(15) . ?
C23 C24 1.40(2) . ?
C24 C25 1.335(15) . ?
C26 C27 1.366(14) . ?
C26 C2B 1.400(15) . ?
C27 C28 1.369(15) . ?
C28 C29 1.36(2) . ?
C29 C2A 1.36(2) . ?
C2A C2B 1.36(2) . ?
N13 C31 1.358(11) . ?
N13 C35 1.366(12) . ?
N23 C31 1.362(11) . ?
N23 C36 1.445(12) . ?
C31 C32 1.414(13) . ?
C32 C33 1.358(14) . ?
C33 C34 1.393(15) . ?
C34 C35 1.358(14) . ?
C36 C37 1.382(13) . ?
C36 C3B 1.387(13) . ?
C37 C38 1.396(14) . ?
C38 C39 1.366(15) . ?
C39 C3A 1.40(2) . ?
C3A C3B 1.372(15) . ?
N14 C45 1.366(12) . ?
N14 C41 1.384(12) . ?
N24 C41 1.352(12) . ?
N24 C46 1.433(12) . ?
C41 C42 1.392(13) . ?
C42 C43 1.356(14) . ?
C43 C44 1.40(2) . ?
C44 C45 1.364(14) . ?
C46 C47 1.384(13) . ?
C46 C4B 1.389(14) . ?
C47 C48 1.384(14) . ?
C48 C49 1.36(2) . ?
C49 C4A 1.37(2) . ?
C4A C4B 1.38(2) . ?
Fe1 Cl3 2.179(3) . ?
Fe1 Cl1 2.194(3) . ?
Fe1 Cl4 2.199(3) . ?
Fe1 Cl2 2.201(3) . ?
Cl91 C9 1.66(2) . ?
Cl92 C9 1.93(3) . ?
Cl93 C9 1.41(4) . ?
Cl81 C83 1.80(2) . ?
Cl81 C82 1.84(3) . ?
C82 Cl82 1.87(3) . ?
C83 Cl83 1.97(2) . ?
Cl71 Cl72 0.55(3) 2_655 ?
Cl71 C7 1.49(5) 2_655 ?
Cl71 C7 1.69(4) . ?
Cl72 Cl71 0.55(3) 2_655 ?
Cl72 C7 1.56(4) 2_655 ?
Cl72 C7 1.70(4) . ?
C7 C7 1.43(6) 2_655 ?
C7 Cl71 1.49(5) 2_655 ?
C7 Cl72 1.56(4) 2_655 ?

loop_
_geom_torsion_atom_site_label_1
_geom_torsion_atom_site_label_2
_geom_torsion_atom_site_label_3
_geom_torsion_atom_site_label_4
_geom_torsion
_geom_torsion_site_symmetry_1
_geom_torsion_site_symmetry_2
_geom_torsion_site_symmetry_3
_geom_torsion_site_symmetry_4
_geom_torsion_publ_flag
N11 Ru1 Ru2 N21 -21.3(3) . . . . y
N12 Ru1 Ru2 N22 -21.2(3) . . . . y
N13 Ru1 Ru2 N23 -21.3(3) . . . . y
N14 Ru1 Ru2 N24 -21.3(3) . . . . y
